data_1530487
loop_
_publ_author_name
'Newsam, J.M.'
'Takei, H.'
'Endoh, Y.'
'Ishikawa, Y.'

_publ_section_title
;
 Powder neutron diffraction studies of the mixed ilmenite system Fe0.6
 Co0.4 Ti O3
;
_journal_name_full 'Journal of Physics C'
_journal_page_first 1273
_journal_page_last 1282
_journal_volume 19
_journal_year 1986
_chemical_formula_sum 'Co0.4 Fe0.6 O3 Ti'
_chemical_name_systematic '(Fe0.6 Co0.4) (Ti O3)'
_space_group_IT_number 148
_symmetry_space_group_name_Hall '-R 3'
_symmetry_space_group_name_H-M 'R -3 :H'
_cell_angle_alpha 90
_cell_angle_beta 90
_cell_angle_gamma 120
_cell_formula_units_Z 6
_cell_length_a 5.076
_cell_length_b 5.076
_cell_length_c 14.032
_cell_volume 313.107
_citation_journal_id_ASTM JPSOAW
_cod_data_source_file Newsam_JPSOAW_1986_1244.cif
_cod_data_source_block Co0.4Fe0.6O3Ti1
_cod_original_cell_volume 313.1075
_cod_original_formula_sum 'Co0.4 Fe0.6 O3 Ti1'
_cod_database_code 1530487

loop_
_symmetry_equiv_pos_as_xyz
x,y,z
-y,x-y,z
-x+y,-x,z
-x,-y,-z
y,-x+y,-z
x-y,x,-z
x+2/3,y+1/3,z+1/3
-y+2/3,x-y+1/3,z+1/3
-x+y+2/3,-x+1/3,z+1/3
-x+2/3,-y+1/3,-z+1/3
y+2/3,-x+y+1/3,-z+1/3
x-y+2/3,x+1/3,-z+1/3
x+1/3,y+2/3,z+2/3
-y+1/3,x-y+2/3,z+2/3
-x+y+1/3,-x+2/3,z+2/3
-x+1/3,-y+2/3,-z+2/3
y+1/3,-x+y+2/3,-z+2/3
x-y+1/3,x+2/3,-z+2/3

loop_
_atom_site_label
_atom_site_type_symbol
_atom_site_fract_x
_atom_site_fract_y
_atom_site_fract_z
_atom_site_occupancy
_atom_site_U_iso_or_equiv
Co1 Co+2 0 0 0.3549 0.4 0.0
Ti1 Ti+4 0 0 0.1464 1 0.0
O1 O-2 0.3155 0.0209 0.2451 1 0.0
Fe1 Fe+2 0 0 0.3549 0.6 0.0
